data_4508235
loop_
_publ_author_name
'Chen, Da-Shu'
'Sun, Li-Bo'
'Liang, Zhi-Qiang'
'Shao, Kui-Zhan'
'Wang, Chun-Gang'
'Su, Zhong-Min'
'Xing, Hong-Zhu'

_publ_section_title
;
 Conformational Supramolecular Isomerism in Two-Dimensional Fluorescent
 Coordination Polymers Based on Flexible Tetracarboxylate Ligand
;
_journal_issue 9
_journal_name_full 'Crystal Growth &amp; Design'
_journal_page_first 4092
_journal_paper_doi 10.1021/cg400913f
_journal_volume 13
_journal_year 2013
_chemical_formula_sum 'C61 H71 In2 N7 O21'
_chemical_formula_weight 1467.89
_chemical_name_systematic
; 
 ? 
;
_space_group_IT_number 4
_symmetry_cell_setting monoclinic
_symmetry_space_group_name_Hall 'P 2yb'
_symmetry_space_group_name_H-M 'P 1 21 1'
_atom_sites_solution_hydrogens geom
_atom_sites_solution_primary direct
_atom_sites_solution_secondary difmap
_audit_creation_method SHELXL-97
_cell_angle_alpha 90.00
_cell_angle_beta 103.957(3)
_cell_angle_gamma 90.00
_cell_formula_units_Z 2
_cell_length_a 9.9183(16)
_cell_length_b 22.930(4)
_cell_length_c 15.082(3)
_cell_measurement_temperature 296(2)
_cell_measurement_theta_max 24.74
_cell_measurement_theta_min 1.39
_cell_volume 3328.8(10)
_computing_cell_refinement 'SMART (Bruker, 1997)'
_computing_data_collection 'SMART (Bruker, 1997)'
_computing_data_reduction 'SAINT (Bruker, 1999)'
_computing_molecular_graphics 'SHELXTL-PLUS (Sheldrick, 1990)'
_computing_publication_material SHELXL-97
_computing_structure_refinement 'SHELXL-97 (Sheldrick, 1997)'
_computing_structure_solution 'SHELXS-97 (Sheldrick, 1990)'
_diffrn_ambient_temperature 296(2)
_diffrn_measured_fraction_theta_full 0.996
_diffrn_measured_fraction_theta_max 0.996
_diffrn_measurement_device_type 'Bruker APEX CCD area-detector'
_diffrn_measurement_method '\w scans'
_diffrn_radiation_monochromator graphite
_diffrn_radiation_source 'fine-focus sealed tube'
_diffrn_radiation_type MoK\a
_diffrn_radiation_wavelength 0.71073
_diffrn_reflns_av_R_equivalents 0.0566
_diffrn_reflns_av_sigmaI/netI 0.1459
_diffrn_reflns_limit_h_max 11
_diffrn_reflns_limit_h_min -11
_diffrn_reflns_limit_k_max 26
_diffrn_reflns_limit_k_min -26
_diffrn_reflns_limit_l_max 9
_diffrn_reflns_limit_l_min -17
_diffrn_reflns_number 16401
_diffrn_reflns_theta_full 24.74
_diffrn_reflns_theta_max 24.74
_diffrn_reflns_theta_min 1.39
_exptl_absorpt_coefficient_mu 0.771
_exptl_absorpt_correction_T_max 0.9269
_exptl_absorpt_correction_T_min 0.8611
_exptl_absorpt_correction_type multi-scan
_exptl_absorpt_process_details 'SADABS (Sheldrick, 1996)'
_exptl_crystal_colour colourless
_exptl_crystal_density_diffrn 1.464
_exptl_crystal_density_method 'not measured'
_exptl_crystal_description rodlike
_exptl_crystal_F_000 1504
_exptl_crystal_size_max 0.20
_exptl_crystal_size_mid 0.10
_exptl_crystal_size_min 0.10
_refine_diff_density_max 1.238
_refine_diff_density_min -0.709
_refine_diff_density_rms 0.138
_refine_ls_abs_structure_details 'Flack H D (1983), Acta Cryst. A39, 876-881'
_refine_ls_abs_structure_Flack 0.32(5)
_refine_ls_extinction_method none
_refine_ls_goodness_of_fit_ref 1.009
_refine_ls_hydrogen_treatment mixed
_refine_ls_matrix_type full
_refine_ls_number_parameters 736
_refine_ls_number_reflns 11222
_refine_ls_number_restraints 8
_refine_ls_restrained_S_all 1.009
_refine_ls_R_factor_all 0.1360
_refine_ls_R_factor_gt 0.0722
_refine_ls_shift/su_max 0.045
_refine_ls_shift/su_mean 0.002
_refine_ls_structure_factor_coef Fsqd
_refine_ls_weighting_details 'calc w=1/[\s^2^(Fo^2^)+(0.1063P)^2^+0.0000P] where P=(Fo^2^+2Fc^2^)/3'
_refine_ls_weighting_scheme calc
_refine_ls_wR_factor_gt 0.1734
_refine_ls_wR_factor_ref 0.2104
_reflns_number_gt 6878
_reflns_number_total 11222
_reflns_threshold_expression >2sigma(I)
_cod_data_source_file cg400913f_si_002.cif
_cod_data_source_block 2
_cod_depositor_comments
;
The following automatic conversions were performed:

'_symmetry_cell_setting' value 'Monoclinic' changed to 'monoclinic'
according to /home/saulius/struct/CIF-dictionaries/cif_core.dic
dictionary named 'cif_core.dic' version 2.4.2 from 2011-04-26.

Automatic conversion script
Id: cif_fix_values 1891 2012-01-12 08:04:46Z andrius 
;
_cod_original_sg_symbol_H-M 'p 21'
_cod_database_code 4508235

loop_
_symmetry_equiv_pos_as_xyz
'x, y, z'
'-x, y+1/2, -z'

loop_
_atom_site_label
_atom_site_type_symbol
_atom_site_fract_x
_atom_site_fract_y
_atom_site_fract_z
_atom_site_U_iso_or_equiv
_atom_site_adp_type
_atom_site_occupancy
_atom_site_symmetry_multiplicity
_atom_site_calc_flag
_atom_site_refinement_flags
In1 In 0.54521(10) -0.07995(4) 0.63848(8) 0.0307(3) Uani 1 1 d .
In2 In 0.06404(9) 0.15088(4) 1.17455(8) 0.0318(3) Uani 1 1 d .
C23 C -0.0240(19) 0.1954(9) 0.8419(14) 0.054(6) Uani 1 1 d .
H23 H -0.0111 0.1553 0.8477 0.064 Uiso 1 1 calc R
C40 C 0.6530(15) -0.1208(7) 0.9702(11) 0.032(4) Uani 1 1 d .
H40 H 0.6510 -0.0803 0.9659 0.038 Uiso 1 1 calc R
O7 O 0.0312(12) 0.1489(8) 1.0166(8) 0.060(3) Uani 1 1 d .
O3 O -0.2216(9) -0.0874(5) 0.6378(7) 0.042(3) Uani 1 1 d .
O13 O 0.6013(11) -0.0699(6) 0.7962(8) 0.041(3) Uani 1 1 d .
O4 O -0.3131(9) -0.0024(4) 0.6405(7) 0.038(3) Uani 1 1 d .
O11 O 0.9152(10) 0.0826(5) 1.1651(8) 0.047(3) Uani 1 1 d .
O5 O 0.1132(12) 0.1406(6) 0.3333(8) 0.048(3) Uani 1 1 d .
O1 O 0.3080(9) -0.0888(6) 0.6513(8) 0.057(3) Uani 1 1 d .
O2 O 0.3963(10) -0.0067(5) 0.6253(8) 0.051(3) Uani 1 1 d .
O9 O 0.1975(10) 0.0718(4) 1.1722(8) 0.046(3) Uani 1 1 d .
O12 O 0.8111(11) 0.1650(6) 1.1831(10) 0.074(5) Uani 1 1 d .
O6 O 0.0993(10) 0.2247(5) 0.2717(8) 0.043(3) Uani 1 1 d .
C2 C 0.0432(11) -0.0342(7) 0.6384(9) 0.032(4) Uani 1 1 d U
H2 H 0.0413 -0.0744 0.6300 0.039 Uiso 1 1 calc R
O14 O 0.5903(12) -0.1570(5) 0.7342(7) 0.051(3) Uani 1 1 d .
C3 C 0.1597(15) -0.0004(8) 0.6437(11) 0.041(4) Uani 1 1 d .
C10 C 0.1854(14) 0.2160(7) 0.5988(11) 0.030(4) Uani 1 1 d .
C31 C 0.5550(13) 0.1059(7) 1.1764(9) 0.030(4) Uani 1 1 d .
H31 H 0.5557 0.1460 1.1862 0.036 Uiso 1 1 calc R
C39 C 0.6365(14) -0.1534(8) 0.8939(12) 0.037(4) Uani 1 1 d .
C26 C 0.4372(12) 0.0768(6) 1.1700(9) 0.023(3) Uani 1 1 d .
C9 C 0.1903(14) 0.1830(6) 0.6839(10) 0.034(4) Uani 1 1 d .
H9A H 0.2681 0.1561 0.6948 0.041 Uiso 1 1 calc R
H9B H 0.2050 0.2099 0.7349 0.041 Uiso 1 1 calc R
C7 C -0.0741(15) -0.0009(7) 0.6471(10) 0.035(4) Uani 1 1 d .
C1 C 0.2944(15) -0.0334(7) 0.6390(11) 0.037(4) Uani 1 1 d .
C34 C 0.6734(18) -0.1479(7) 1.0576(11) 0.039(4) Uani 1 1 d .
C41 C 0.6118(16) -0.1257(9) 0.8068(13) 0.044(5) Uani 1 1 d .
C18 C -0.0462(14) 0.2225(9) 0.7589(14) 0.046(5) Uani 1 1 d .
O8 O 0.0039(11) 0.2299(6) 1.0824(8) 0.050(3) Uani 1 1 d .
C30 C 0.6782(13) 0.0786(7) 1.1690(10) 0.030(4) Uani 1 1 d .
C11 C 0.2165(17) 0.2732(7) 0.5980(12) 0.041(4) Uani 1 1 d .
H11 H 0.2486 0.2911 0.6544 0.050 Uiso 1 1 calc R
C22 C -0.0215(17) 0.2313(7) 0.9182(12) 0.041(4) Uani 1 1 d .
C29 C 0.6768(15) 0.0177(7) 1.1529(11) 0.036(4) Uani 1 1 d .
H29 H 0.7554 -0.0003 1.1419 0.043 Uiso 1 1 calc R
C33 C 0.6766(15) -0.1084(7) 1.1392(10) 0.037(4) Uani 1 1 d .
H33A H 0.6942 -0.1323 1.1939 0.045 Uiso 1 1 calc R
H33B H 0.7541 -0.0816 1.1454 0.045 Uiso 1 1 calc R
C14 C 0.1516(17) 0.2228(7) 0.4313(12) 0.041(4) Uani 1 1 d .
C37 C 0.6493(16) -0.2131(7) 0.9015(13) 0.042(4) Uani 1 1 d .
H37 H 0.6391 -0.2348 0.8482 0.051 Uiso 1 1 calc R
C15 C 0.1532(15) 0.1903(7) 0.5139(12) 0.038(4) Uani 1 1 d .
H15 H 0.1318 0.1507 0.5094 0.046 Uiso 1 1 calc R
C24 C 0.0059(19) 0.1981(10) 1.0156(13) 0.042(5) Uani 1 1 d .
C32 C 0.8085(16) 0.1120(8) 1.1742(11) 0.039(4) Uani 1 1 d .
C8 C -0.2110(14) -0.0318(7) 0.6433(10) 0.031(4) Uani 1 1 d .
C35 C 0.6768(17) -0.2096(7) 1.0628(12) 0.042(4) Uani 1 1 d .
H35 H 0.6785 -0.2277 1.1183 0.050 Uiso 1 1 calc R
C13 C 0.1894(19) 0.2817(8) 0.4414(14) 0.065(6) Uani 1 1 d .
H13 H 0.2029 0.3031 0.3919 0.079 Uiso 1 1 calc R
C6 C 0.0582(11) 0.0891(7) 0.6639(9) 0.023(3) Uani 1 1 d .
N1 N 0.0632(10) 0.1506(11) 0.6790(7) 0.033(2) Uani 1 1 d .
C5 C -0.0684(16) 0.0561(8) 0.6558(10) 0.039(4) Uani 1 1 d .
H5 H -0.1495 0.0762 0.6569 0.047 Uiso 1 1 calc R
C28 C 0.5560(13) -0.0169(7) 1.1532(10) 0.032(4) Uani 1 1 d .
C36 C 0.6775(19) -0.2435(9) 0.9865(13) 0.057(5) Uani 1 1 d .
H36 H 0.6951 -0.2834 0.9906 0.068 Uiso 1 1 calc R
C27 C 0.4358(13) 0.0141(6) 1.1609(10) 0.032(4) Uani 1 1 d .
H27 H 0.3545 -0.0063 1.1602 0.038 Uiso 1 1 calc R
C17 C -0.0652(18) 0.1859(7) 0.6697(12) 0.042(4) Uani 1 1 d .
H17A H -0.1456 0.1606 0.6621 0.050 Uiso 1 1 calc R
H17B H -0.0784 0.2113 0.6169 0.050 Uiso 1 1 calc R
C16 C 0.1206(14) 0.1935(7) 0.3418(11) 0.029(4) Uani 1 1 d .
C20 C -0.0434(15) 0.3136(7) 0.8320(13) 0.042(4) Uani 1 1 d .
H20 H -0.0387 0.3540 0.8291 0.051 Uiso 1 1 calc R
C19 C -0.0582(16) 0.2833(7) 0.7502(13) 0.043(4) Uani 1 1 d .
H19 H -0.0749 0.3020 0.6939 0.051 Uiso 1 1 calc R
C12 C 0.2058(19) 0.3067(7) 0.5239(15) 0.060(6) Uani 1 1 d .
H12 H 0.2097 0.3471 0.5295 0.072 Uiso 1 1 calc R
C21 C -0.0354(19) 0.2911(8) 0.9110(13) 0.050(5) Uani 1 1 d .
H21 H -0.0389 0.3141 0.9612 0.060 Uiso 1 1 calc RD
C4 C 0.1658(15) 0.0570(7) 0.6527(10) 0.032(4) Uani 1 1 d .
H4 H 0.2482 0.0758 0.6513 0.038 Uiso 1 1 calc R
N2 N 0.5533(10) -0.0750(9) 1.1353(8) 0.036(3) Uani 1 1 d .
C44 C 0.4137(18) -0.2049(8) 1.2103(14) 0.055(5) Uani 1 1 d .
H44 H 0.4078 -0.2235 1.1547 0.066 Uiso 1 1 calc R
C43 C 0.4306(17) -0.1457(7) 1.2159(12) 0.035(4) Uani 1 1 d .
C48 C 0.4407(15) -0.1195(8) 1.2985(12) 0.036(4) Uani 1 1 d .
H48 H 0.4416 -0.0789 1.3002 0.044 Uiso 1 1 calc R
C47 C 0.4492(15) -0.1471(9) 1.3754(13) 0.040(5) Uani 1 1 d .
C45 C 0.405(2) -0.2375(9) 1.2855(13) 0.053(5) Uani 1 1 d .
H45 H 0.3835 -0.2770 1.2798 0.064 Uiso 1 1 calc R
C46 C 0.4306(18) -0.2089(7) 1.3734(13) 0.048(5) Uani 1 1 d .
H46 H 0.4347 -0.2300 1.4267 0.057 Uiso 1 1 calc R
C42 C 0.4351(14) -0.1133(7) 1.1300(10) 0.035(4) Uani 1 1 d .
H42A H 0.4339 -0.1417 1.0821 0.042 Uiso 1 1 calc R
H42B H 0.3511 -0.0902 1.1116 0.042 Uiso 1 1 calc R
O16 O 0.5042(14) -0.0655(6) 0.4783(9) 0.054(4) Uani 1 1 d .
O15 O 0.4909(15) -0.1511(6) 0.5408(9) 0.064(4) Uani 1 1 d .
C53 C 0.647(2) 0.1444(9) 0.9298(13) 0.086(6) Uani 1 1 d .
H53A H 0.7108 0.1417 0.9887 0.130 Uiso 1 1 calc R
H53B H 0.5536 0.1457 0.9372 0.130 Uiso 1 1 calc R
H53C H 0.6657 0.1792 0.8995 0.130 Uiso 1 1 calc R
N4 N 0.6637(15) 0.0926(6) 0.8739(12) 0.064(4) Uani 1 1 d .
O18 O 0.4957(13) 0.1242(6) 0.7560(10) 0.092(5) Uani 1 1 d .
C54 C 0.5880(18) 0.0872(8) 0.7896(13) 0.058(5) Uani 1 1 d .
H54 H 0.6027 0.0556 0.7544 0.069 Uiso 1 1 calc R
C52 C 0.764(2) 0.0485(9) 0.9207(16) 0.095(7) Uani 1 1 d .
H52A H 0.8075 0.0619 0.9811 0.142 Uiso 1 1 calc R
H52B H 0.8332 0.0424 0.8869 0.142 Uiso 1 1 calc R
H52C H 0.7161 0.0126 0.9246 0.142 Uiso 1 1 calc R
N6 N 0.5228(19) 0.0711(8) 0.4900(11) 0.086(5) Uani 1 1 d .
H6A H 0.6093 0.0659 0.4823 0.103 Uiso 1 1 calc R
H6B H 0.5051 0.0410 0.5240 0.103 Uiso 1 1 calc R
C59 C 0.522(3) 0.1235(10) 0.5411(14) 0.109(9) Uani 1 1 d .
H59A H 0.5958 0.1222 0.5956 0.163 Uiso 1 1 calc R
H59B H 0.4346 0.1271 0.5574 0.163 Uiso 1 1 calc R
H59C H 0.5351 0.1564 0.5047 0.163 Uiso 1 1 calc R
C58 C 0.433(3) 0.0679(11) 0.4067(19) 0.129(11) Uani 1 1 d .
H58A H 0.4404 0.0304 0.3801 0.194 Uiso 1 1 calc R
H58B H 0.4539 0.0978 0.3678 0.194 Uiso 1 1 calc R
H58C H 0.3395 0.0731 0.4133 0.194 Uiso 1 1 calc R
C38 C 0.4809(19) -0.1222(11) 0.4636(15) 0.055(6) Uani 1 1 d .
C60 C 0.841(2) 0.2981(10) 0.1947(16) 0.106(8) Uiso 1 1 d .
H60A H 0.7742 0.3117 0.2265 0.159 Uiso 1 1 calc R
H60B H 0.8911 0.2656 0.2270 0.159 Uiso 1 1 calc R
H60C H 0.7942 0.2861 0.1341 0.159 Uiso 1 1 calc R
N7 N 0.950(3) 0.3505(12) 0.1888(18) 0.174(10) Uiso 1 1 d .
H7A H 0.9801 0.3680 0.2435 0.209 Uiso 1 1 calc R
H7B H 0.9096 0.3775 0.1475 0.209 Uiso 1 1 calc R
C61 C 1.083(6) 0.317(4) 0.156(2) 0.48(5) Uiso 1 1 d .
H61A H 1.1494 0.3455 0.1481 0.717 Uiso 1 1 calc R
H61B H 1.0473 0.2967 0.0997 0.717 Uiso 1 1 calc R
H61C H 1.1265 0.2896 0.2024 0.717 Uiso 1 1 calc R
N3 N 0.2561(17) 0.0282(8) 0.9253(12) 0.077(5) Uiso 1 1 d .
O10 O 0.2973(9) 0.1580(6) 1.1830(6) 0.038(2) Uiso 1 1 d .
O17 O 0.1302(16) -0.0458(7) 0.9802(11) 0.110(5) Uiso 1 1 d .
N5 N 0.894(2) 0.0043(9) 0.3874(13) 0.094(6) Uiso 1 1 d .
C49 C 0.288(2) 0.0879(10) 0.9182(16) 0.095(7) Uiso 1 1 d .
H49A H 0.3652 0.0915 0.8901 0.142 Uiso 1 1 calc R
H49B H 0.3127 0.1050 0.9780 0.142 Uiso 1 1 calc R
H49C H 0.2090 0.1078 0.8815 0.142 Uiso 1 1 calc R
O19 O 0.763(3) 0.0786(11) 0.4264(17) 0.175(10) Uiso 1 1 d .
C25 C 0.3028(14) 0.1020(6) 1.1749(10) 0.031(3) Uiso 1 1 d .
C51 C 0.363(2) -0.0139(9) 0.9043(14) 0.081(6) Uiso 1 1 d .
H51A H 0.3362 -0.0532 0.9140 0.121 Uiso 1 1 calc R
H51B H 0.4522 -0.0058 0.9437 0.121 Uiso 1 1 calc R
H51C H 0.3670 -0.0092 0.8417 0.121 Uiso 1 1 calc R
C50 C 0.150(2) 0.0066(11) 0.9662(15) 0.093(7) Uiso 1 1 d .
H50 H 0.0912 0.0337 0.9836 0.112 Uiso 1 1 calc R
C56 C 0.865(3) 0.0512(14) 0.4000(19) 0.119(9) Uiso 1 1 d .
H56 H 0.9301 0.0775 0.3887 0.142 Uiso 1 1 calc R
C55 C 0.794(3) -0.0360(14) 0.398(2) 0.167(14) Uiso 1 1 d .
H55A H 0.8249 -0.0747 0.3887 0.251 Uiso 1 1 calc R
H55B H 0.7083 -0.0282 0.3538 0.251 Uiso 1 1 calc R
H55C H 0.7793 -0.0329 0.4584 0.251 Uiso 1 1 calc R
C57 C 1.032(3) -0.0090(14) 0.365(2) 0.161(12) Uiso 1 1 d .
H57A H 1.0414 -0.0504 0.3587 0.241 Uiso 1 1 calc R
H57B H 1.1067 0.0053 0.4126 0.241 Uiso 1 1 calc R
H57C H 1.0351 0.0096 0.3082 0.241 Uiso 1 1 calc R
O20 O 0.0187(16) 0.4615(7) 0.8848(11) 0.110(5) Uiso 1 1 d .
O21 O 0.4694(15) 0.2206(7) 0.3416(10) 0.092(4) Uiso 1 1 d .

loop_
_atom_site_aniso_label
_atom_site_aniso_U_11
_atom_site_aniso_U_22
_atom_site_aniso_U_33
_atom_site_aniso_U_23
_atom_site_aniso_U_13
_atom_site_aniso_U_12
In1 0.0256(5) 0.0296(6) 0.0389(7) 0.0007(7) 0.0120(4) -0.0005(5)
In2 0.0266(5) 0.0300(6) 0.0414(7) -0.0017(6) 0.0133(4) 0.0009(5)
C23 0.075(14) 0.055(13) 0.041(13) 0.017(11) 0.032(11) 0.016(10)
C40 0.043(9) 0.020(9) 0.034(11) -0.007(7) 0.012(7) -0.002(7)
O7 0.093(9) 0.043(8) 0.037(8) 0.015(8) 0.006(6) -0.004(9)
O3 0.033(5) 0.031(6) 0.065(7) -0.004(6) 0.021(5) 0.005(5)
O13 0.057(7) 0.036(9) 0.033(7) 0.000(6) 0.017(5) 0.008(6)
O4 0.019(5) 0.035(6) 0.065(8) -0.009(5) 0.020(5) -0.007(4)
O11 0.024(6) 0.057(8) 0.061(8) -0.006(6) 0.010(5) 0.001(5)
O5 0.060(7) 0.043(10) 0.045(8) -0.002(7) 0.017(6) 0.005(7)
O1 0.018(5) 0.048(9) 0.107(10) -0.018(7) 0.022(5) 0.003(5)
O2 0.018(5) 0.068(8) 0.073(9) 0.013(6) 0.022(5) 0.004(5)
O9 0.033(6) 0.025(6) 0.077(9) -0.002(5) 0.005(6) -0.012(5)
O12 0.031(6) 0.060(11) 0.128(13) 0.003(8) 0.010(7) -0.019(6)
O6 0.039(6) 0.053(8) 0.032(8) -0.002(6) 0.002(5) 0.018(5)
C2 0.014(6) 0.038(7) 0.046(8) 0.001(6) 0.010(5) 0.002(5)
O14 0.084(9) 0.049(8) 0.024(7) 0.006(6) 0.021(6) 0.023(6)
C3 0.025(8) 0.056(12) 0.039(11) -0.009(8) 0.000(7) 0.003(7)
C10 0.023(8) 0.027(9) 0.035(11) -0.014(8) -0.003(7) 0.001(6)
C31 0.032(8) 0.024(8) 0.037(10) -0.008(6) 0.012(7) 0.004(6)
C39 0.023(8) 0.044(12) 0.046(13) 0.009(9) 0.012(7) 0.002(7)
C26 0.012(6) 0.026(8) 0.032(9) -0.003(6) 0.010(6) 0.003(5)
C9 0.032(8) 0.028(9) 0.041(11) -0.017(7) 0.004(7) 0.004(6)
C7 0.039(9) 0.033(10) 0.027(10) -0.006(7) -0.004(7) -0.001(7)
C1 0.036(9) 0.032(9) 0.038(11) -0.008(7) -0.002(7) 0.003(7)
C34 0.070(12) 0.025(10) 0.029(11) -0.004(7) 0.024(8) 0.016(8)
C41 0.029(9) 0.061(14) 0.039(14) 0.014(11) 0.001(8) 0.005(9)
C18 0.009(7) 0.070(14) 0.060(14) 0.001(11) 0.011(8) -0.009(7)
O8 0.045(7) 0.073(9) 0.039(8) -0.008(7) 0.022(6) 0.002(6)
C30 0.013(7) 0.039(9) 0.042(10) 0.004(7) 0.015(6) -0.002(6)
C11 0.049(10) 0.033(10) 0.044(12) 0.007(8) 0.015(8) -0.008(7)
C22 0.055(10) 0.026(9) 0.036(11) -0.013(8) 0.001(8) 0.002(7)
C29 0.030(8) 0.037(10) 0.045(12) 0.003(8) 0.018(7) -0.010(7)
C33 0.032(9) 0.045(10) 0.036(11) 0.006(8) 0.008(7) 0.012(7)
C14 0.059(11) 0.023(9) 0.045(13) -0.004(8) 0.019(9) -0.002(8)
C37 0.049(10) 0.027(9) 0.058(13) -0.012(8) 0.026(9) -0.001(7)
C15 0.032(9) 0.025(10) 0.066(13) -0.001(9) 0.028(8) 0.000(7)
C24 0.050(11) 0.056(15) 0.028(11) -0.001(10) 0.023(9) -0.021(10)
C32 0.032(9) 0.060(12) 0.023(10) 0.002(8) 0.003(7) -0.011(8)
C8 0.030(8) 0.044(9) 0.018(8) -0.003(7) 0.007(6) -0.005(7)
C35 0.056(11) 0.041(11) 0.026(11) 0.002(8) 0.005(8) 0.012(8)
C13 0.077(14) 0.052(13) 0.059(15) -0.008(11) -0.002(11) -0.045(10)
C6 0.017(8) 0.041(10) 0.012(8) -0.005(6) 0.004(5) -0.005(5)
N1 0.030(6) 0.039(7) 0.032(7) 0.000(6) 0.012(5) -0.002(5)
C5 0.035(9) 0.057(12) 0.020(10) -0.001(8) -0.002(7) 0.017(8)
C28 0.033(9) 0.041(11) 0.023(9) -0.003(7) 0.012(6) 0.005(6)
C36 0.066(12) 0.063(13) 0.041(12) 0.018(10) 0.010(9) 0.022(10)
C27 0.010(7) 0.035(9) 0.047(11) 0.002(7) 0.001(6) -0.003(6)
C17 0.054(11) 0.029(10) 0.043(12) 0.000(8) 0.014(9) -0.007(8)
C16 0.016(7) 0.037(11) 0.030(11) 0.000(9) 0.000(7) 0.004(7)
C20 0.044(9) 0.030(9) 0.048(12) -0.023(9) 0.002(8) -0.003(7)
C19 0.042(10) 0.035(10) 0.057(14) 0.013(9) 0.024(9) 0.013(8)
C12 0.068(13) 0.015(9) 0.099(19) -0.002(10) 0.024(12) -0.019(8)
C21 0.074(13) 0.043(11) 0.036(13) -0.014(9) 0.017(10) -0.006(9)
C4 0.032(8) 0.038(10) 0.032(10) -0.002(7) 0.023(7) -0.017(7)
N2 0.033(6) 0.027(8) 0.049(8) -0.013(6) 0.013(5) 0.000(5)
C44 0.065(12) 0.047(12) 0.052(14) -0.014(10) 0.010(10) 0.017(9)
C43 0.049(10) 0.029(10) 0.028(11) 0.014(8) 0.013(8) 0.003(8)
C48 0.037(9) 0.049(11) 0.020(10) -0.003(9) 0.000(7) -0.001(7)
C47 0.017(8) 0.064(13) 0.047(14) -0.011(10) 0.023(8) 0.000(8)
C45 0.066(12) 0.058(13) 0.038(13) -0.011(11) 0.014(9) -0.018(10)
C46 0.069(12) 0.024(9) 0.048(13) -0.004(9) 0.010(10) 0.003(8)
C42 0.023(8) 0.054(10) 0.031(10) -0.007(8) 0.015(7) -0.014(7)
O16 0.062(8) 0.057(11) 0.040(8) 0.003(7) 0.006(6) -0.006(7)
O15 0.097(11) 0.058(10) 0.033(9) 0.004(7) 0.006(7) -0.006(8)
C53 0.098(14) 0.090(15) 0.079(14) 0.006(14) 0.036(11) -0.039(14)
N4 0.069(10) 0.045(9) 0.084(13) 0.014(8) 0.029(9) -0.001(7)
O18 0.053(8) 0.098(11) 0.108(12) 0.036(9) -0.010(7) -0.006(7)
C54 0.055(11) 0.071(13) 0.044(12) -0.009(9) 0.005(9) -0.016(9)
C52 0.069(14) 0.085(15) 0.12(2) 0.017(14) -0.002(13) 0.026(11)
N6 0.095(13) 0.105(14) 0.049(12) 0.023(10) 0.000(10) 0.023(11)
C59 0.16(2) 0.12(2) 0.076(17) -0.035(14) 0.074(16) -0.030(17)
C58 0.13(2) 0.11(2) 0.11(2) -0.024(18) -0.042(18) 0.003(17)
C38 0.033(10) 0.081(18) 0.049(15) -0.002(13) 0.005(9) -0.012(10)

loop_
_atom_type_symbol
_atom_type_description
_atom_type_scat_dispersion_real
_atom_type_scat_dispersion_imag
_atom_type_scat_source
C C 0.0033 0.0016 'International Tables Vol C Tables 4.2.6.8 and 6.1.1.4'
H H 0.0000 0.0000 'International Tables Vol C Tables 4.2.6.8 and 6.1.1.4'
In In -0.7276 1.3100 'International Tables Vol C Tables 4.2.6.8 and 6.1.1.4'
N N 0.0061 0.0033 'International Tables Vol C Tables 4.2.6.8 and 6.1.1.4'
O O 0.0106 0.0060 'International Tables Vol C Tables 4.2.6.8 and 6.1.1.4'

loop_
_geom_angle_atom_site_label_1
_geom_angle_atom_site_label_2
_geom_angle_atom_site_label_3
_geom_angle
_geom_angle_site_symmetry_1
_geom_angle_site_symmetry_3
O15 In1 O2 117.2(5) . .
O15 In1 O14 79.9(5) . .
O2 In1 O14 132.6(4) . .
O15 In1 O4 130.5(5) . 1_655
O2 In1 O4 78.7(4) . 1_655
O14 In1 O4 125.4(4) . 1_655
O15 In1 O13 136.6(5) . .
O2 In1 O13 90.4(4) . .
O14 In1 O13 57.3(4) . .
O4 In1 O13 85.0(4) 1_655 .
O15 In1 O3 91.5(5) . 1_655
O2 In1 O3 134.4(4) . 1_655
O14 In1 O3 84.3(4) . 1_655
O4 In1 O3 56.0(4) 1_655 1_655
O13 In1 O3 91.1(4) . 1_655
O15 In1 O16 57.5(5) . .
O2 In1 O16 81.7(4) . .
O14 In1 O16 136.0(4) . .
O4 In1 O16 81.8(4) 1_655 .
O13 In1 O16 165.7(5) . .
O3 In1 O16 86.1(4) 1_655 .
O15 In1 O1 84.5(5) . .
O2 In1 O1 55.2(4) . .
O14 In1 O1 86.0(4) . .
O4 In1 O1 132.8(4) 1_655 .
O13 In1 O1 85.6(4) . .
O3 In1 O1 170.0(5) 1_655 .
O16 In1 O1 99.3(4) . .
O15 In1 C8 114.0(5) . 1_655
O2 In1 C8 105.8(5) . 1_655
O14 In1 C8 105.7(5) . 1_655
O4 In1 C8 27.1(4) 1_655 1_655
O13 In1 C8 86.5(4) . 1_655
O3 In1 C8 28.9(5) 1_655 1_655
O16 In1 C8 84.3(5) . 1_655
O1 In1 C8 159.3(5) . 1_655
O15 In1 C41 108.2(6) . .
O2 In1 C41 112.9(5) . .
O14 In1 C41 28.6(5) . .
O4 In1 C41 106.5(5) 1_655 .
O13 In1 C41 28.8(6) . .
O3 In1 C41 87.6(4) 1_655 .
O16 In1 C41 164.1(6) . .
O1 In1 C41 85.1(5) . .
C8 In1 C41 97.1(5) 1_655 .
O15 In1 C1 102.7(5) . .
O2 In1 C1 26.9(4) . .
O14 In1 C1 110.3(5) . .
O4 In1 C1 105.0(4) 1_655 .
O13 In1 C1 87.2(4) . .
O3 In1 C1 161.0(5) 1_655 .
O16 In1 C1 90.9(5) . .
O1 In1 C1 28.3(5) . .
C8 In1 C1 132.1(6) 1_655 .
C41 In1 C1 99.7(5) . .
O15 In1 C38 28.4(6) . .
O2 In1 C38 100.8(6) . .
O14 In1 C38 107.6(6) . .
O4 In1 C38 106.9(5) 1_655 .
O13 In1 C38 164.9(6) . .
O3 In1 C38 88.3(5) 1_655 .
O16 In1 C38 29.1(6) . .
O1 In1 C38 92.4(5) . .
C8 In1 C38 100.0(5) 1_655 .
C41 In1 C38 136.2(8) . .
C1 In1 C38 98.1(5) . .
O11 In2 O6 127.1(4) 1_455 1_556
O11 In2 O9 78.9(4) 1_455 .
O6 In2 O9 128.9(4) 1_556 .
O11 In2 O8 118.0(4) 1_455 .
O6 In2 O8 76.8(5) 1_556 .
O9 In2 O8 134.5(4) . .
O11 In2 O10 136.8(4) 1_455 .
O6 In2 O10 85.0(4) 1_556 .
O9 In2 O10 57.9(4) . .
O8 In2 O10 95.2(4) . .
O11 In2 O7 89.6(5) 1_455 .
O6 In2 O7 130.9(6) 1_556 .
O9 In2 O7 84.6(5) . .
O8 In2 O7 55.8(5) . .
O10 In2 O7 87.0(4) . .
O11 In2 O5 88.0(5) 1_455 1_556
O6 In2 O5 55.8(5) 1_556 1_556
O9 In2 O5 87.5(5) . 1_556
O8 In2 O5 131.7(5) . 1_556
O10 In2 O5 89.5(4) . 1_556
O7 In2 O5 172.1(6) . 1_556
O11 In2 O12 55.0(4) 1_455 1_455
O6 In2 O12 82.6(4) 1_556 1_455
O9 In2 O12 133.6(4) . 1_455
O8 In2 O12 79.3(4) . 1_455
O10 In2 O12 167.2(5) . 1_455
O7 In2 O12 99.0(5) . 1_455
O5 In2 O12 85.8(4) 1_556 1_455
O11 In2 C24 104.6(5) 1_455 .
O6 In2 C24 105.1(6) 1_556 .
O9 In2 C24 109.0(6) . .
O8 In2 C24 29.1(5) . .
O10 In2 C24 91.1(5) . .
O7 In2 C24 26.7(6) . .
O5 In2 C24 160.7(6) 1_556 .
O12 In2 C24 89.5(5) 1_455 .
O11 In2 C25 107.3(4) 1_455 .
O6 In2 C25 109.1(4) 1_556 .
O9 In2 C25 28.4(4) . .
O8 In2 C25 116.5(4) . .
O10 In2 C25 29.5(5) . .
O7 In2 C25 84.1(5) . .
O5 In2 C25 89.4(4) 1_556 .
O12 In2 C25 161.7(4) 1_455 .
C24 In2 C25 100.5(6) . .
O11 In2 C16 108.7(5) 1_455 1_556
O6 In2 C16 28.2(4) 1_556 1_556
O9 In2 C16 108.9(4) . 1_556
O8 In2 C16 104.7(5) . 1_556
O10 In2 C16 86.7(4) . 1_556
O7 In2 C16 158.8(6) . 1_556
O5 In2 C16 27.6(5) 1_556 1_556
O12 In2 C16 83.7(4) 1_455 1_556
C24 In2 C16 133.3(7) . 1_556
C25 In2 C16 100.0(4) . 1_556
O11 In2 C32 28.2(5) 1_455 1_455
O6 In2 C32 104.7(5) 1_556 1_455
O9 In2 C32 106.9(5) . 1_455
O8 In2 C32 98.9(5) . 1_455
O10 In2 C32 164.4(5) . 1_455
O7 In2 C32 95.3(5) . 1_455
O5 In2 C32 86.1(5) 1_556 1_455
O12 In2 C32 26.8(4) 1_455 1_455
C24 In2 C32 98.0(5) . 1_455
C25 In2 C32 135.3(5) . 1_455
C16 In2 C32 96.2(5) 1_556 1_455
C18 C23 C22 116.7(19) . .
C18 C23 H23 121.7 . .
C22 C23 H23 121.7 . .
C39 C40 C34 120.5(16) . .
C39 C40 H40 119.7 . .
C34 C40 H40 119.7 . .
C24 O7 In2 88.3(13) . .
C8 O3 In1 89.6(8) . 1_455
C41 O13 In1 91.2(11) . .
C8 O4 In1 94.3(9) . 1_455
C32 O11 In2 100.5(10) . 1_655
C16 O5 In2 90.0(11) . 1_554
C1 O1 In1 88.6(9) . .
C1 O2 In1 99.4(10) . .
C25 O9 In2 92.5(9) . .
C32 O12 In2 82.2(11) . 1_655
C16 O6 In2 95.2(11) . 1_554
C3 C2 C7 112.6(15) . .
C3 C2 H2 123.7 . .
C7 C2 H2 123.7 . .
C41 O14 In1 94.2(11) . .
C4 C3 C2 125.7(15) . .
C4 C3 C1 118.2(14) . .
C2 C3 C1 116.1(15) . .
C11 C10 C15 114.2(16) . .
C11 C10 C9 123.1(15) . .
C15 C10 C9 122.7(15) . .
C26 C31 C30 122.6(15) . .
C26 C31 H31 118.7 . .
C30 C31 H31 118.7 . .
C40 C39 C37 119.3(17) . .
C40 C39 C41 119.9(17) . .
C37 C39 C41 120.8(18) . .
C31 C26 C27 119.7(12) . .
C31 C26 C25 126.2(13) . .
C27 C26 C25 114.0(11) . .
N1 C9 C10 111.8(12) . .
N1 C9 H9A 109.3 . .
C10 C9 H9A 109.3 . .
N1 C9 H9B 109.3 . .
C10 C9 H9B 109.3 . .
H9A C9 H9B 107.9 . .
C5 C7 C2 121.8(15) . .
C5 C7 C8 119.0(15) . .
C2 C7 C8 119.2(14) . .
O2 C1 O1 116.8(14) . .
O2 C1 C3 120.7(14) . .
O1 C1 C3 122.5(14) . .
O2 C1 In1 53.7(8) . .
O1 C1 In1 63.1(7) . .
C3 C1 In1 173.5(11) . .
C35 C34 C40 118.9(15) . .
C35 C34 C33 123.6(15) . .
C40 C34 C33 117.2(14) . .
O14 C41 O13 117.2(16) . .
O14 C41 C39 119.5(18) . .
O13 C41 C39 123.1(19) . .
O14 C41 In1 57.2(9) . .
O13 C41 In1 60.0(9) . .
C39 C41 In1 174.8(13) . .
C23 C18 C19 121.9(19) . .
C23 C18 C17 120.3(19) . .
C19 C18 C17 117.8(18) . .
C24 O8 In2 88.6(12) . .
C31 C30 C29 118.8(13) . .
C31 C30 C32 122.0(15) . .
C29 C30 C32 119.2(13) . .
C12 C11 C10 126.4(18) . .
C12 C11 H11 116.8 . .
C10 C11 H11 116.8 . .
C21 C22 C23 122.3(18) . .
C21 C22 C24 122.0(16) . .
C23 C22 C24 115.7(16) . .
C30 C29 C28 121.1(14) . .
C30 C29 H29 119.5 . .
C28 C29 H29 119.5 . .
N2 C33 C34 115.7(13) . .
N2 C33 H33A 108.3 . .
C34 C33 H33A 108.3 . .
N2 C33 H33B 108.3 . .
C34 C33 H33B 108.3 . .
H33A C33 H33B 107.4 . .
C13 C14 C15 117.1(16) . .
C13 C14 C16 122.2(17) . .
C15 C14 C16 120.6(15) . .
C39 C37 C36 123.7(17) . .
C39 C37 H37 118.1 . .
C36 C37 H37 118.1 . .
C10 C15 C14 122.1(16) . .
C10 C15 H15 118.9 . .
C14 C15 H15 118.9 . .
O7 C24 O8 127.2(19) . .
O7 C24 C22 117.4(16) . .
O8 C24 C22 115.3(19) . .
O7 C24 In2 64.9(11) . .
O8 C24 In2 62.3(10) . .
C22 C24 In2 175.7(12) . .
O12 C32 O11 122.4(16) . .
O12 C32 C30 120.8(16) . .
O11 C32 C30 116.8(15) . .
O12 C32 In2 71.0(10) . 1_655
O11 C32 In2 51.4(7) . 1_655
C30 C32 In2 168.1(12) . 1_655
O4 C8 O3 119.9(13) . .
O4 C8 C7 118.3(14) . .
O3 C8 C7 121.7(13) . .
O4 C8 In1 58.6(7) . 1_455
O3 C8 In1 61.4(7) . 1_455
C7 C8 In1 176.8(12) . 1_455
C36 C35 C34 121.1(16) . .
C36 C35 H35 119.4 . .
C34 C35 H35 119.4 . .
C12 C13 C14 118.8(18) . .
C12 C13 H13 120.6 . .
C14 C13 H13 120.6 . .
C4 C6 N1 124.4(11) . .
C4 C6 C5 113.8(14) . .
N1 C6 C5 121.8(11) . .
C6 N1 C9 120.7(13) . .
C6 N1 C17 121.7(12) . .
C9 N1 C17 116.2(19) . .
C7 C5 C6 123.0(15) . .
C7 C5 H5 118.5 . .
C6 C5 H5 118.5 . .
N2 C28 C27 122.2(12) . .
N2 C28 C29 121.0(12) . .
C27 C28 C29 116.3(15) . .
C35 C36 C37 115.5(17) . .
C35 C36 H36 122.2 . .
C37 C36 H36 122.2 . .
C28 C27 C26 121.2(12) . .
C28 C27 H27 119.4 . .
C26 C27 H27 119.4 . .
N1 C17 C18 106.8(13) . .
N1 C17 H17A 110.4 . .
C18 C17 H17A 110.4 . .
N1 C17 H17B 110.4 . .
C18 C17 H17B 110.4 . .
H17A C17 H17B 108.6 . .
O5 C16 O6 119.0(16) . .
O5 C16 C14 123.0(16) . .
O6 C16 C14 118.0(16) . .
O5 C16 In2 62.5(10) . 1_554
O6 C16 In2 56.6(8) . 1_554
C14 C16 In2 174.5(13) . 1_554
C21 C20 C19 126.3(18) . .
C21 C20 H20 116.8 . .
C19 C20 H20 116.8 . .
C20 C19 C18 115.1(17) . .
C20 C19 H19 122.4 . .
C18 C19 H19 122.4 . .
C11 C12 C13 119.7(18) . .
C11 C12 H12 120.1 . .
C13 C12 H12 120.1 . .
C20 C21 C22 117.0(17) . .
C20 C21 H21 121.5 . .
C22 C21 H21 121.5 . .
C3 C4 C6 122.8(14) . .
C3 C4 H4 118.6 . .
C6 C4 H4 118.6 . .
C28 N2 C33 122.8(13) . .
C28 N2 C42 125.5(13) . .
C33 N2 C42 110.4(17) . .
C43 C44 C45 121.2(19) . .
C43 C44 H44 119.4 . .
C45 C44 H44 119.4 . .
C48 C43 C44 118.4(17) . .
C48 C43 C42 123.9(16) . .
C44 C43 C42 117.7(17) . .
C47 C48 C43 124.8(19) . .
C47 C48 H48 117.6 . .
C43 C48 H48 117.6 . .
C48 C47 C38 126(2) . 1_556
C48 C47 C46 118.8(18) . .
C38 C47 C46 114.7(19) 1_556 .
C44 C45 C46 118.5(19) . .
C44 C45 H45 120.7 . .
C46 C45 H45 120.7 . .
C47 C46 C45 117.5(18) . .
C47 C46 H46 121.3 . .
C45 C46 H46 121.2 . .
N2 C42 C43 116.3(12) . .
N2 C42 H42A 108.2 . .
C43 C42 H42A 108.2 . .
N2 C42 H42B 108.2 . .
C43 C42 H42B 108.2 . .
H42A C42 H42B 107.4 . .
C38 O16 In1 90.8(13) . .
C38 O15 In1 100.0(14) . .
N4 C53 H53A 109.5 . .
N4 C53 H53B 109.5 . .
H53A C53 H53B 109.5 . .
N4 C53 H53C 109.5 . .
H53A C53 H53C 109.5 . .
H53B C53 H53C 109.5 . .
C54 N4 C52 124.1(17) . .
C54 N4 C53 120.4(15) . .
C52 N4 C53 115.5(17) . .
O18 C54 N4 120.9(18) . .
O18 C54 H54 119.5 . .
N4 C54 H54 119.5 . .
N4 C52 H52A 109.5 . .
N4 C52 H52B 109.5 . .
H52A C52 H52B 109.5 . .
N4 C52 H52C 109.5 . .
H52A C52 H52C 109.5 . .
H52B C52 H52C 109.5 . .
C58 N6 C59 117.1(19) . .
C58 N6 H6A 108.0 . .
C59 N6 H6A 108.0 . .
C58 N6 H6B 108.0 . .
C59 N6 H6B 108.0 . .
H6A N6 H6B 107.3 . .
N6 C59 H59A 109.5 . .
N6 C59 H59B 109.5 . .
H59A C59 H59B 109.5 . .
N6 C59 H59C 109.5 . .
H59A C59 H59C 109.5 . .
H59B C59 H59C 109.5 . .
N6 C58 H58A 109.5 . .
N6 C58 H58B 109.5 . .
H58A C58 H58B 109.5 . .
N6 C58 H58C 109.5 . .
H58A C58 H58C 109.5 . .
H58B C58 H58C 109.5 . .
O15 C38 O16 112(2) . .
O15 C38 C47 125(2) . 1_554
O16 C38 C47 123(2) . 1_554
O15 C38 In1 51.6(10) . .
O16 C38 In1 60.2(11) . .
C47 C38 In1 176.9(18) 1_554 .
N7 C60 H60A 109.5 . .
N7 C60 H60B 109.5 . .
H60A C60 H60B 109.5 . .
N7 C60 H60C 109.5 . .
H60A C60 H60C 109.5 . .
H60B C60 H60C 109.5 . .
C60 N7 C61 104(3) . .
C60 N7 H7A 110.9 . .
C61 N7 H7A 110.9 . .
C60 N7 H7B 110.8 . .
C61 N7 H7B 110.8 . .
H7A N7 H7B 108.9 . .
N7 C61 H61A 109.4 . .
N7 C61 H61B 109.5 . .
H61A C61 H61B 109.5 . .
N7 C61 H61C 109.5 . .
H61A C61 H61C 109.5 . .
H61B C61 H61C 109.5 . .
C49 N3 C50 124.8(19) . .
C49 N3 C51 114.6(17) . .
C50 N3 C51 119.5(18) . .
C25 O10 In2 89.4(8) . .
C56 N5 C55 113(3) . .
C56 N5 C57 121(3) . .
C55 N5 C57 127(3) . .
N3 C49 H49A 109.5 . .
N3 C49 H49B 109.5 . .
H49A C49 H49B 109.5 . .
N3 C49 H49C 109.5 . .
H49A C49 H49C 109.5 . .
H49B C49 H49C 109.5 . .
O9 C25 O10 120.1(13) . .
O9 C25 C26 122.9(13) . .
O10 C25 C26 117.0(12) . .
O9 C25 In2 59.2(7) . .
O10 C25 In2 61.0(7) . .
C26 C25 In2 176.3(11) . .
N3 C51 H51A 109.5 . .
N3 C51 H51B 109.5 . .
H51A C51 H51B 109.5 . .
N3 C51 H51C 109.5 . .
H51A C51 H51C 109.5 . .
H51B C51 H51C 109.5 . .
O17 C50 N3 125(2) . .
O17 C50 H50 117.7 . .
N3 C50 H50 117.7 . .
N5 C56 O19 138(3) . .
N5 C56 H56 111.1 . .
O19 C56 H56 111.1 . .
N5 C55 H55A 109.5 . .
N5 C55 H55B 109.5 . .
H55A C55 H55B 109.5 . .
N5 C55 H55C 109.5 . .
H55A C55 H55C 109.5 . .
H55B C55 H55C 109.5 . .
N5 C57 H57A 109.5 . .
N5 C57 H57B 109.5 . .
H57A C57 H57B 109.5 . .
N5 C57 H57C 109.5 . .
H57A C57 H57C 109.5 . .
H57B C57 H57C 109.5 . .

loop_
_geom_bond_atom_site_label_1
_geom_bond_atom_site_label_2
_geom_bond_distance
_geom_bond_site_symmetry_2
In1 O15 2.178(14) .
In1 O2 2.214(11) .
In1 O14 2.257(11) .
In1 O4 2.261(9) 1_655
In1 O13 2.320(11) .
In1 O3 2.321(8) 1_655
In1 O16 2.374(14) .
In1 O1 2.415(9) .
In1 C8 2.643(14) 1_655
In1 C41 2.678(19) .
In1 C1 2.708(15) .
In1 C38 2.74(2) .
In2 O11 2.133(11) 1_455
In2 O6 2.209(11) 1_556
In2 O9 2.251(10) .
In2 O8 2.273(13) .
In2 O10 2.292(9) .
In2 O7 2.325(11) .
In2 O5 2.338(12) 1_556
In2 O12 2.563(12) 1_455
In2 C24 2.566(19) .
In2 C25 2.619(14) .
In2 C16 2.636(17) 1_556
In2 C32 2.685(16) 1_455
C23 C18 1.37(3) .
C23 C22 1.41(2) .
C23 H23 0.9300 .
C40 C39 1.35(2) .
C40 C34 1.43(2) .
C40 H40 0.9300 .
O7 C24 1.16(2) .
O3 C8 1.28(2) .
O3 In1 2.321(8) 1_455
O13 C41 1.29(2) .
O4 C8 1.209(16) .
O4 In1 2.261(9) 1_455
O11 C32 1.289(18) .
O11 In2 2.133(11) 1_655
O5 C16 1.22(2) .
O5 In2 2.338(12) 1_554
O1 C1 1.29(2) .
O2 C1 1.241(17) .
O9 C25 1.246(16) .
O12 C32 1.22(2) .
O12 In2 2.563(12) 1_655
O6 C16 1.252(18) .
O6 In2 2.209(11) 1_554
C2 C3 1.379(19) .
C2 C7 1.424(19) .
C2 H2 0.9300 .
O14 C41 1.28(2) .
C3 C4 1.32(2) .
C3 C1 1.55(2) .
C10 C11 1.35(2) .
C10 C15 1.38(2) .
C10 C9 1.48(2) .
C31 C26 1.328(18) .
C31 C30 1.401(17) .
C31 H31 0.9300 .
C39 C37 1.38(2) .
C39 C41 1.43(2) .
C26 C27 1.445(19) .
C26 C25 1.471(17) .
C9 N1 1.449(19) .
C9 H9A 0.9700 .
C9 H9B 0.9700 .
C7 C5 1.31(2) .
C7 C8 1.52(2) .
C34 C35 1.42(2) .
C34 C33 1.52(2) .
C18 C19 1.40(2) .
C18 C17 1.56(2) .
O8 C24 1.25(2) .
C30 C29 1.42(2) .
C30 C32 1.488(19) .
C11 C12 1.34(2) .
C11 H11 0.9300 .
C22 C21 1.38(2) .
C22 C24 1.62(2) .
C29 C28 1.438(19) .
C29 H29 0.9300 .
C33 N2 1.432(19) .
C33 H33A 0.9700 .
C33 H33B 0.9700 .
C14 C13 1.40(2) .
C14 C15 1.45(2) .
C14 C16 1.47(2) .
C37 C36 1.43(2) .
C37 H37 0.9300 .
C15 H15 0.9300 .
C32 In2 2.685(15) 1_655
C8 In1 2.643(14) 1_455
C35 C36 1.39(2) .
C35 H35 0.9300 .
C13 C12 1.34(2) .
C13 H13 0.9300 .
C6 C4 1.340(19) .
C6 N1 1.43(3) .
C6 C5 1.45(2) .
N1 C17 1.49(2) .
C5 H5 0.9300 .
C28 N2 1.36(3) .
C28 C27 1.417(18) .
C36 H36 0.9300 .
C27 H27 0.9300 .
C17 H17A 0.9700 .
C17 H17B 0.9700 .
C16 In2 2.636(17) 1_554
C20 C21 1.28(2) .
C20 C19 1.39(2) .
C20 H20 0.9300 .
C19 H19 0.9300 .
C12 H12 0.9300 .
C21 H21 0.9300 .
C4 H4 0.9300 .
N2 C42 1.452(19) .
C44 C43 1.37(2) .
C44 C45 1.38(2) .
C44 H44 0.9300 .
C43 C48 1.36(2) .
C43 C42 1.50(2) .
C48 C47 1.31(2) .
C48 H48 0.9300 .
C47 C38 1.41(3) 1_556
C47 C46 1.43(2) .
C45 C46 1.45(2) .
C45 H45 0.9300 .
C46 H46 0.9300 .
C42 H42A 0.9700 .
C42 H42B 0.9700 .
O16 C38 1.33(3) .
O15 C38 1.32(2) .
C53 N4 1.49(2) .
C53 H53A 0.9600 .
C53 H53B 0.9600 .
C53 H53C 0.9600 .
N4 C54 1.32(2) .
N4 C52 1.47(2) .
O18 C54 1.26(2) .
C54 H54 0.9300 .
C52 H52A 0.9600 .
C52 H52B 0.9600 .
C52 H52C 0.9600 .
N6 C58 1.36(3) .
N6 C59 1.43(2) .
N6 H6A 0.9000 .
N6 H6B 0.9000 .
C59 H59A 0.9600 .
C59 H59B 0.9600 .
C59 H59C 0.9600 .
C58 H58A 0.9600 .
C58 H58B 0.9600 .
C58 H58C 0.9600 .
C38 C47 1.41(3) 1_554
C60 N7 1.63(3) .
C60 H60A 0.9600 .
C60 H60B 0.9600 .
C60 H60C 0.9600 .
N7 C61 1.70(6) .
N7 H7A 0.9000 .
N7 H7B 0.9000 .
C61 H61A 0.9600 .
C61 H61B 0.9600 .
C61 H61C 0.9600 .
N3 C49 1.42(3) .
N3 C50 1.43(3) .
N3 C51 1.52(2) .
O10 C25 1.29(2) .
O17 C50 1.24(2) .
N5 C56 1.14(3) .
N5 C55 1.40(3) .
N5 C57 1.52(3) .
C49 H49A 0.9600 .
C49 H49B 0.9600 .
C49 H49C 0.9600 .
O19 C56 1.33(3) .
C51 H51A 0.9600 .
C51 H51B 0.9600 .
C51 H51C 0.9600 .
C50 H50 0.9300 .
C56 H56 0.9300 .
C55 H55A 0.9600 .
C55 H55B 0.9600 .
C55 H55C 0.9600 .
C57 H57A 0.9600 .
C57 H57B 0.9600 .
C57 H57C 0.9600 .

loop_
_geom_hbond_atom_site_label_D
_geom_hbond_atom_site_label_H
_geom_hbond_atom_site_label_A
_geom_hbond_distance_DH
_geom_hbond_distance_HA
_geom_hbond_distance_DA
_geom_hbond_angle_DHA
_geom_hbond_site_symmetry_A
N6 H6A O19 0.90 1.94 2.78(3) 155.9 .
N6 H6B O2 0.90 2.34 3.19(2) 155.8 .
N6 H6B O16 0.90 2.54 3.14(2) 124.8 .
N7 H7B O17 0.90 2.57 3.44(3) 162.3 2_656
